data_7101217
loop_
_publ_author_name
'G. C. W. Fu'
'E. Bappert'
'Peter Muller'

_publ_section_title
;
Asymmetric [3+2] Annulations Catalyzed by a
Planar-Chiral Derivative of DMAP
;
_journal_issue 24
_journal_name_full 'Chemical Communications'
_journal_paper_doi 10.1039/b603172b
_journal_year 2006
_chemical_formula_sum 'C31 H35 F6 Fe N2 O P'
_chemical_formula_weight 652.43
_chemical_name_systematic
;
?
;
_space_group_IT_number 96
_symmetry_cell_setting tetragonal
_symmetry_space_group_name_Hall 'P 4nw 2abw'
_symmetry_space_group_name_H-M 'P 43 21 2'
_atom_sites_solution_hydrogens geom
_atom_sites_solution_primary direct
_atom_sites_solution_secondary difmap
_audit_creation_method SHELXL-97
_cell_angle_alpha 90.00
_cell_angle_beta 90.00
_cell_angle_gamma 90.00
_cell_formula_units_Z 8
_cell_length_a 11.9811(3)
_cell_length_b 11.9811(3)
_cell_length_c 40.4968(19)
_cell_measurement_reflns_used 6103
_cell_measurement_temperature 100(2)
_cell_measurement_theta_max 25.43
_cell_measurement_theta_min 2.40
_cell_volume 5813.2(3)
_computing_cell_refinement 'SAINT 5 (Bruker-AXS, 2003)'
_computing_data_collection 'SMART 5 (Bruker-AXS, 2003)'
_computing_data_reduction 'SAINT 5 (Bruker-AXS, 2003)'
_computing_molecular_graphics 'Bruker SHELXTL'
_computing_publication_material 'Bruker SHELXTL'
_computing_structure_refinement 'SHELXL-97 (Sheldrick, 1997)'
_computing_structure_solution 'SHELXS-97 (Sheldrick, 1990)'
_diffrn_ambient_temperature 100(2)
_diffrn_measured_fraction_theta_full 1.000
_diffrn_measured_fraction_theta_max 1.000
_diffrn_measurement_device_type 'Bruker Smart APEX CCD'
_diffrn_measurement_method 'omega and phi scans'
_diffrn_radiation_monochromator graphite
_diffrn_radiation_source 'fine-focus sealed tube'
_diffrn_radiation_type MoK\a
_diffrn_radiation_wavelength 0.71073
_diffrn_reflns_av_R_equivalents 0.0955
_diffrn_reflns_av_sigmaI/netI 0.0371
_diffrn_reflns_limit_h_max 16
_diffrn_reflns_limit_h_min -16
_diffrn_reflns_limit_k_max 16
_diffrn_reflns_limit_k_min -16
_diffrn_reflns_limit_l_max 54
_diffrn_reflns_limit_l_min -54
_diffrn_reflns_number 124357
_diffrn_reflns_theta_full 28.70
_diffrn_reflns_theta_max 28.70
_diffrn_reflns_theta_min 1.77
_exptl_absorpt_coefficient_mu 0.641
_exptl_absorpt_correction_T_max 0.9686
_exptl_absorpt_correction_T_min 0.8825
_exptl_absorpt_correction_type multi-scan
_exptl_absorpt_process_details sadabs
_exptl_crystal_colour black
_exptl_crystal_density_diffrn 1.491
_exptl_crystal_density_meas ?
_exptl_crystal_density_method .
_exptl_crystal_description plate
_exptl_crystal_F_000 2704
_exptl_crystal_size_max 0.20
_exptl_crystal_size_mid 0.20
_exptl_crystal_size_min 0.05
_refine_diff_density_max 0.542
_refine_diff_density_min -0.335
_refine_diff_density_rms 0.066
_refine_ls_abs_structure_details 'Flack H D (1983), Acta Cryst. A39, 876-881'
_refine_ls_abs_structure_Flack -0.008(14)
_refine_ls_extinction_method none
_refine_ls_goodness_of_fit_ref 1.074
_refine_ls_hydrogen_treatment constr
_refine_ls_matrix_type full
_refine_ls_number_parameters 384
_refine_ls_number_reflns 7504
_refine_ls_number_restraints 0
_refine_ls_restrained_S_all 1.074
_refine_ls_R_factor_all 0.0501
_refine_ls_R_factor_gt 0.0405
_refine_ls_shift/su_max 0.001
_refine_ls_shift/su_mean 0.000
_refine_ls_structure_factor_coef Fsqd
_refine_ls_weighting_details 'calc w=1/[\s^2^(Fo^2^)+(0.0422P)^2^+1.6954P] where P=(Fo^2^+2Fc^2^)/3'
_refine_ls_weighting_scheme calc
_refine_ls_wR_factor_gt 0.0862
_refine_ls_wR_factor_ref 0.0904
_reflns_number_gt 6592
_reflns_number_total 7504
_reflns_threshold_expression >2sigma(I)
_cod_data_source_file b603172b.txt
_cod_depositor_comments
;
The following automatic conversions were performed:
'_symmetry_cell_setting' value 'Tetragonal' changed to 'tetragonal'
according to '/home/saulius/struct/CIF-dictionaries/cif_core.dic'
dictionary named 'cif_core.dic' version 2.4.1 from 2010-06-29.

Automatic conversion script
Id: cif_fix_enum 1527 2010-12-29 10:47:43Z saulius 
;
_cod_original_sg_symbol_H-M P4(3)2(1)2
_cod_database_code 7101217

loop_
_symmetry_equiv_pos_as_xyz
'x, y, z'
'-x, -y, z+1/2'
'-y+1/2, x+1/2, z+3/4'
'y+1/2, -x+1/2, z+1/4'
'-x+1/2, y+1/2, -z+3/4'
'x+1/2, -y+1/2, -z+1/4'
'y, x, -z'
'-y, -x, -z+1/2'

loop_
_atom_site_label
_atom_site_type_symbol
_atom_site_fract_x
_atom_site_fract_y
_atom_site_fract_z
_atom_site_U_iso_or_equiv
_atom_site_adp_type
_atom_site_occupancy
_atom_site_symmetry_multiplicity
_atom_site_calc_flag
_atom_site_refinement_flags
Fe1 Fe 0.02129(2) 0.98339(2) 0.082926(7) 0.01399(7) Uani 1 1 d .
O1 O -0.14679(15) 0.73620(15) 0.03873(5) 0.0267(4) Uani 1 1 d .
N1 N -0.17669(16) 0.92384(16) 0.03660(4) 0.0159(4) Uani 1 1 d .
N2 N -0.07818(17) 1.26068(16) 0.04244(5) 0.0191(4) Uani 1 1 d .
C1 C -0.06161(19) 0.94912(19) 0.04010(5) 0.0161(4) Uani 1 1 d .
C2 C 0.03238(19) 0.87814(19) 0.04307(5) 0.0172(5) Uani 1 1 d .
H2 H 0.0312 0.7989 0.0439 0.021 Uiso 1 1 calc R
C3 C 0.1284(2) 0.9468(2) 0.04454(5) 0.0176(5) Uani 1 1 d .
H3 H 0.2030 0.9206 0.0461 0.021 Uiso 1 1 calc R
C4 C 0.09646(19) 1.0607(2) 0.04330(5) 0.0180(5) Uani 1 1 d .
H4 H 0.1452 1.1232 0.0442 0.022 Uiso 1 1 calc R
C5 C -0.0232(2) 1.06444(18) 0.04044(5) 0.0157(4) Uani 1 1 d .
C6 C -0.1035(2) 1.15431(19) 0.03912(5) 0.0174(4) Uani 1 1 d .
C7 C -0.2167(2) 1.1201(2) 0.03356(6) 0.0195(5) Uani 1 1 d .
H7 H -0.2721 1.1759 0.0305 0.023 Uiso 1 1 calc R
C8 C -0.24765(18) 1.0123(2) 0.03251(5) 0.0185(4) Uani 1 1 d .
H8 H -0.3242 0.9964 0.0286 0.022 Uiso 1 1 calc R
C9 C -0.2148(2) 0.81162(19) 0.03845(5) 0.0185(5) Uani 1 1 d .
C10 C -0.3363(2) 0.7904(2) 0.04077(5) 0.0195(5) Uani 1 1 d .
H10 H -0.3879 0.8502 0.0427 0.023 Uiso 1 1 calc R
C11 C -0.3709(2) 0.6849(2) 0.04009(6) 0.0200(5) Uani 1 1 d .
H11 H -0.3139 0.6300 0.0387 0.024 Uiso 1 1 calc R
C12 C -0.4855(2) 0.64266(19) 0.04115(5) 0.0204(5) Uani 1 1 d .
C13 C -0.5782(2) 0.7128(2) 0.04176(6) 0.0258(6) Uani 1 1 d .
H13 H -0.5685 0.7914 0.0430 0.031 Uiso 1 1 calc R
C14 C -0.6849(2) 0.6677(2) 0.04052(7) 0.0320(6) Uani 1 1 d .
H14 H -0.7480 0.7158 0.0409 0.038 Uiso 1 1 calc R
C15 C -0.7001(2) 0.5532(3) 0.03873(7) 0.0344(7) Uani 1 1 d .
H15 H -0.7734 0.5233 0.0372 0.041 Uiso 1 1 calc R
C16 C -0.6091(2) 0.4827(3) 0.03922(6) 0.0309(6) Uani 1 1 d .
H16 H -0.6194 0.4041 0.0388 0.037 Uiso 1 1 calc R
C17 C -0.5023(2) 0.5277(2) 0.04039(5) 0.0252(5) Uani 1 1 d .
H17 H -0.4396 0.4792 0.0407 0.030 Uiso 1 1 calc R
C18 C 0.0318(2) 1.3063(2) 0.05234(6) 0.0246(5) Uani 1 1 d .
H18A H 0.0821 1.3138 0.0331 0.030 Uiso 1 1 calc R
H18B H 0.0679 1.2585 0.0692 0.030 Uiso 1 1 calc R
C19 C 0.0012(2) 1.4204(2) 0.06659(7) 0.0357(7) Uani 1 1 d .
H19A H -0.0225 1.4141 0.0899 0.043 Uiso 1 1 calc R
H19B H 0.0648 1.4729 0.0651 0.043 Uiso 1 1 calc R
C20 C -0.0952(2) 1.4578(2) 0.04469(7) 0.0341(7) Uani 1 1 d .
H20A H -0.1402 1.5164 0.0556 0.041 Uiso 1 1 calc R
H20B H -0.0678 1.4865 0.0233 0.041 Uiso 1 1 calc R
C21 C -0.1626(2) 1.3511(2) 0.04010(7) 0.0262(6) Uani 1 1 d .
H21A H -0.2197 1.3434 0.0576 0.031 Uiso 1 1 calc R
H21B H -0.2000 1.3503 0.0183 0.031 Uiso 1 1 calc R
C31 C 0.1083(2) 0.9472(2) 0.12475(5) 0.0188(5) Uani 1 1 d .
C32 C 0.0138(2) 0.87491(19) 0.12150(5) 0.0190(5) Uani 1 1 d .
C33 C -0.0845(2) 0.9435(2) 0.12077(5) 0.0181(5) Uani 1 1 d .
C34 C -0.0501(2) 1.0570(2) 0.12375(5) 0.0180(5) Uani 1 1 d .
C35 C 0.0686(2) 1.0600(2) 0.12623(5) 0.0182(5) Uani 1 1 d .
C310 C 0.2283(2) 0.9115(2) 0.12651(6) 0.0233(5) Uani 1 1 d .
H31A H 0.2462 0.8889 0.1491 0.035 Uiso 1 1 calc R
H31B H 0.2764 0.9739 0.1200 0.035 Uiso 1 1 calc R
H31C H 0.2405 0.8485 0.1115 0.035 Uiso 1 1 calc R
C320 C 0.0160(2) 0.7496(2) 0.11978(6) 0.0249(5) Uani 1 1 d .
H32A H 0.0067 0.7187 0.1420 0.037 Uiso 1 1 calc R
H32B H 0.0875 0.7251 0.1106 0.037 Uiso 1 1 calc R
H32C H -0.0450 0.7235 0.1056 0.037 Uiso 1 1 calc R
C330 C -0.2028(2) 0.9037(2) 0.11836(6) 0.0237(5) Uani 1 1 d .
H33A H -0.2045 0.8305 0.1076 0.035 Uiso 1 1 calc R
H33B H -0.2465 0.9570 0.1053 0.035 Uiso 1 1 calc R
H33C H -0.2348 0.8977 0.1406 0.035 Uiso 1 1 calc R
C340 C -0.1278(2) 1.1557(2) 0.12502(6) 0.0228(5) Uani 1 1 d .
H34A H -0.1539 1.1665 0.1477 0.034 Uiso 1 1 calc R
H34B H -0.1918 1.1421 0.1105 0.034 Uiso 1 1 calc R
H34C H -0.0881 1.2227 0.1176 0.034 Uiso 1 1 calc R
C350 C 0.1389(2) 1.1623(2) 0.13162(6) 0.0241(5) Uani 1 1 d .
H35A H 0.1012 1.2274 0.1221 0.036 Uiso 1 1 calc R
H35B H 0.2116 1.1522 0.1209 0.036 Uiso 1 1 calc R
H35C H 0.1497 1.1740 0.1554 0.036 Uiso 1 1 calc R
P1 P -0.56238(6) 1.10812(6) 0.044973(17) 0.02515(15) Uani 1 1 d .
F1 F -0.62224(15) 0.99674(14) 0.03151(5) 0.0484(5) Uani 1 1 d .
F2 F -0.50035(15) 1.21788(14) 0.05683(4) 0.0459(5) Uani 1 1 d .
F3 F -0.64515(14) 1.18031(15) 0.02270(5) 0.0424(4) Uani 1 1 d .
F4 F -0.48012(16) 1.03285(17) 0.06646(4) 0.0523(5) Uani 1 1 d .
F5 F -0.64813(15) 1.11457(16) 0.07483(4) 0.0461(5) Uani 1 1 d .
F6 F -0.47691(13) 1.09941(13) 0.01430(3) 0.0294(3) Uani 1 1 d .

loop_
_atom_site_aniso_label
_atom_site_aniso_U_11
_atom_site_aniso_U_22
_atom_site_aniso_U_33
_atom_site_aniso_U_23
_atom_site_aniso_U_13
_atom_site_aniso_U_12
Fe1 0.01348(14) 0.01535(14) 0.01313(13) -0.00003(11) -0.00044(11) -0.00019(12)
O1 0.0222(10) 0.0170(9) 0.0410(10) -0.0008(8) -0.0032(8) -0.0005(7)
N1 0.0128(9) 0.0172(10) 0.0176(9) -0.0014(7) -0.0026(7) -0.0004(7)
N2 0.0228(11) 0.0166(10) 0.0179(9) 0.0033(8) 0.0048(8) 0.0001(8)
C1 0.0170(11) 0.0173(11) 0.0142(9) 0.0008(8) 0.0004(8) -0.0014(8)
C2 0.0172(11) 0.0175(11) 0.0168(10) -0.0022(8) -0.0003(9) 0.0051(9)
C3 0.0152(11) 0.0203(12) 0.0172(10) -0.0026(9) 0.0001(8) 0.0042(9)
C4 0.0137(11) 0.0230(12) 0.0172(10) 0.0024(9) 0.0021(8) -0.0028(9)
C5 0.0169(10) 0.0169(10) 0.0133(9) 0.0012(8) 0.0008(8) -0.0026(9)
C6 0.0191(11) 0.0193(11) 0.0137(10) 0.0033(8) 0.0034(8) 0.0010(9)
C7 0.0174(12) 0.0201(12) 0.0209(11) 0.0034(9) 0.0003(9) 0.0023(9)
C8 0.0148(10) 0.0226(12) 0.0181(10) 0.0027(9) -0.0016(8) -0.0001(10)
C9 0.0210(12) 0.0171(12) 0.0173(10) 0.0000(8) -0.0020(9) -0.0024(9)
C10 0.0209(12) 0.0195(12) 0.0182(11) -0.0012(9) -0.0017(9) -0.0007(9)
C11 0.0188(12) 0.0221(12) 0.0191(10) 0.0012(9) -0.0027(9) 0.0010(9)
C12 0.0247(12) 0.0239(11) 0.0126(10) 0.0018(8) -0.0037(9) -0.0075(11)
C13 0.0283(14) 0.0221(13) 0.0269(12) 0.0046(10) -0.0027(11) -0.0029(11)
C14 0.0223(14) 0.0355(16) 0.0382(15) 0.0071(12) -0.0018(11) -0.0025(11)
C15 0.0264(14) 0.0492(18) 0.0275(13) 0.0013(12) 0.0003(11) -0.0200(13)
C16 0.0411(16) 0.0293(13) 0.0222(12) -0.0008(11) 0.0007(11) -0.0164(14)
C17 0.0322(15) 0.0231(11) 0.0201(10) 0.0009(9) 0.0000(9) -0.0054(10)
C18 0.0234(13) 0.0205(12) 0.0299(12) -0.0003(9) 0.0060(10) -0.0054(10)
C19 0.0355(18) 0.0250(14) 0.0466(16) -0.0096(11) 0.0097(13) -0.0072(12)
C20 0.0389(16) 0.0174(14) 0.0460(16) 0.0015(11) 0.0175(13) 0.0008(11)
C21 0.0285(14) 0.0182(12) 0.0318(13) 0.0041(10) 0.0083(11) 0.0054(10)
C31 0.0186(12) 0.0225(12) 0.0153(10) 0.0028(8) -0.0020(9) -0.0016(9)
C32 0.0185(11) 0.0226(12) 0.0160(10) 0.0034(8) -0.0013(9) -0.0014(10)
C33 0.0196(12) 0.0210(12) 0.0137(9) 0.0010(8) -0.0001(8) -0.0002(9)
C34 0.0190(12) 0.0213(12) 0.0135(9) 0.0008(8) 0.0009(8) 0.0006(9)
C35 0.0195(12) 0.0216(12) 0.0136(10) -0.0018(8) -0.0011(8) -0.0025(9)
C310 0.0211(12) 0.0262(14) 0.0226(12) 0.0032(10) -0.0051(10) 0.0004(10)
C320 0.0265(13) 0.0218(12) 0.0263(12) 0.0039(9) -0.0022(11) -0.0005(11)
C330 0.0200(12) 0.0293(14) 0.0217(11) 0.0011(10) 0.0025(9) -0.0059(10)
C340 0.0254(13) 0.0225(13) 0.0205(11) -0.0033(9) 0.0031(9) 0.0045(10)
C350 0.0256(13) 0.0240(13) 0.0226(11) -0.0052(10) -0.0015(10) -0.0055(10)
P1 0.0181(3) 0.0239(3) 0.0334(3) -0.0018(3) 0.0047(3) 0.0009(3)
F1 0.0428(10) 0.0296(10) 0.0729(13) -0.0130(9) 0.0217(9) -0.0123(8)
F2 0.0415(11) 0.0454(10) 0.0507(10) -0.0170(8) -0.0024(8) -0.0130(9)
F3 0.0290(9) 0.0402(10) 0.0580(11) -0.0034(9) -0.0079(8) 0.0107(8)
F4 0.0458(10) 0.0736(13) 0.0374(9) 0.0222(9) 0.0115(8) 0.0247(11)
F5 0.0368(10) 0.0514(11) 0.0499(11) -0.0086(9) 0.0230(8) 0.0026(9)
F6 0.0227(7) 0.0357(8) 0.0296(7) 0.0030(6) 0.0029(6) 0.0003(7)

loop_
_atom_type_symbol
_atom_type_description
_atom_type_scat_dispersion_real
_atom_type_scat_dispersion_imag
_atom_type_scat_source
C C 0.0033 0.0016 'International Tables Vol C Tables 4.2.6.8 and 6.1.1.4'
H H 0.0000 0.0000 'International Tables Vol C Tables 4.2.6.8 and 6.1.1.4'
N N 0.0061 0.0033 'International Tables Vol C Tables 4.2.6.8 and 6.1.1.4'
O O 0.0106 0.0060 'International Tables Vol C Tables 4.2.6.8 and 6.1.1.4'
F F 0.0171 0.0103 'International Tables Vol C Tables 4.2.6.8 and 6.1.1.4'
P P 0.1023 0.0942 'International Tables Vol C Tables 4.2.6.8 and 6.1.1.4'
Fe Fe 0.3463 0.8444 'International Tables Vol C Tables 4.2.6.8 and 6.1.1.4'

loop_
_geom_angle_atom_site_label_1
_geom_angle_atom_site_label_2
_geom_angle_atom_site_label_3
_geom_angle
C32 Fe1 C31 41.20(10)
C32 Fe1 C1 120.17(9)
C31 Fe1 C1 156.03(10)
C32 Fe1 C33 41.21(10)
C31 Fe1 C33 69.13(9)
C1 Fe1 C33 106.76(9)
C32 Fe1 C5 159.60(10)
C31 Fe1 C5 159.09(10)
C1 Fe1 C5 41.75(9)
C33 Fe1 C5 125.41(9)
C32 Fe1 C2 102.37(9)
C31 Fe1 C2 119.37(9)
C1 Fe1 C2 40.49(9)
C33 Fe1 C2 119.06(9)
C5 Fe1 C2 69.35(9)
C32 Fe1 C35 69.08(9)
C31 Fe1 C35 40.99(10)
C1 Fe1 C35 161.38(10)
C33 Fe1 C35 68.67(9)
C5 Fe1 C35 125.19(9)
C2 Fe1 C35 157.81(10)
C32 Fe1 C34 68.81(9)
C31 Fe1 C34 68.64(9)
C1 Fe1 C34 124.49(9)
C33 Fe1 C34 40.64(9)
C5 Fe1 C34 111.32(9)
C2 Fe1 C34 157.08(10)
C35 Fe1 C34 40.50(9)
C32 Fe1 C4 154.81(10)
C31 Fe1 C4 121.34(9)
C1 Fe1 C4 68.97(9)
C33 Fe1 C4 163.66(10)
C5 Fe1 C4 41.03(9)
C2 Fe1 C4 68.62(9)
C35 Fe1 C4 110.05(9)
C34 Fe1 C4 127.90(10)
C32 Fe1 C3 118.07(10)
C31 Fe1 C3 105.27(9)
C1 Fe1 C3 67.64(9)
C33 Fe1 C3 154.22(10)
C5 Fe1 C3 68.25(9)
C2 Fe1 C3 40.24(9)
C35 Fe1 C3 124.44(9)
C34 Fe1 C3 162.59(10)
C4 Fe1 C3 40.23(9)
C8 N1 C1 116.76(19)
C8 N1 C9 122.63(19)
C1 N1 C9 120.57(19)
C6 N2 C18 126.1(2)
C6 N2 C21 122.8(2)
C18 N2 C21 110.70(19)
C2 C1 N1 130.8(2)
C2 C1 C5 108.54(19)
N1 C1 C5 120.7(2)
C2 C1 Fe1 70.22(12)
N1 C1 Fe1 126.94(15)
C5 C1 Fe1 69.35(11)
C3 C2 C1 107.5(2)
C3 C2 Fe1 70.28(13)
C1 C2 Fe1 69.29(12)
C2 C3 C4 109.8(2)
C2 C3 Fe1 69.48(13)
C4 C3 Fe1 69.78(13)
C3 C4 C5 107.6(2)
C3 C4 Fe1 69.98(13)
C5 C4 Fe1 68.97(12)
C4 C5 C6 133.6(2)
C4 C5 C1 106.61(19)
C6 C5 C1 119.8(2)
C4 C5 Fe1 70.00(12)
C6 C5 Fe1 123.94(15)
C1 C5 Fe1 68.90(11)
N2 C6 C7 120.7(2)
N2 C6 C5 124.3(2)
C7 C6 C5 115.0(2)
C8 C7 C6 122.7(2)
C7 C8 N1 124.7(2)
O1 C9 N1 119.2(2)
O1 C9 C10 122.0(2)
N1 C9 C10 118.8(2)
C11 C10 C9 117.9(2)
C10 C11 C12 128.3(2)
C17 C12 C13 118.8(2)
C17 C12 C11 118.5(2)
C13 C12 C11 122.7(2)
C14 C13 C12 119.9(2)
C15 C14 C13 120.6(3)
C16 C15 C14 120.1(3)
C15 C16 C17 119.4(3)
C16 C17 C12 121.2(2)
N2 C18 C19 102.7(2)
C20 C19 C18 103.0(2)
C21 C20 C19 103.1(2)
N2 C21 C20 104.1(2)
C32 C31 C35 108.2(2)
C32 C31 C310 126.1(2)
C35 C31 C310 125.7(2)
C32 C31 Fe1 69.35(13)
C35 C31 Fe1 70.38(12)
C310 C31 Fe1 126.17(16)
C31 C32 C33 107.7(2)
C31 C32 C320 126.5(2)
C33 C32 C320 125.8(2)
C31 C32 Fe1 69.45(13)
C33 C32 Fe1 69.81(12)
C320 C32 Fe1 127.00(16)
C34 C33 C32 107.9(2)
C34 C33 C330 125.6(2)
C32 C33 C330 126.5(2)
C34 C33 Fe1 70.22(12)
C32 C33 Fe1 68.98(13)
C330 C33 Fe1 127.69(16)
C35 C34 C33 108.6(2)
C35 C34 C340 126.4(2)
C33 C34 C340 125.0(2)
C35 C34 Fe1 69.73(12)
C33 C34 Fe1 69.14(12)
C340 C34 Fe1 128.33(15)
C34 C35 C31 107.7(2)
C34 C35 C350 126.2(2)
C31 C35 C350 126.0(2)
C34 C35 Fe1 69.77(12)
C31 C35 Fe1 68.62(12)
C350 C35 Fe1 129.88(16)
F2 P1 F5 91.85(10)
F2 P1 F4 90.81(11)
F5 P1 F4 90.68(10)
F2 P1 F3 90.74(10)
F5 P1 F3 90.12(10)
F4 P1 F3 178.23(11)
F2 P1 F1 177.55(10)
F5 P1 F1 90.58(10)
F4 P1 F1 89.51(12)
F3 P1 F1 88.91(11)
F2 P1 F6 89.38(9)
F5 P1 F6 178.75(10)
F4 P1 F6 89.50(9)
F3 P1 F6 89.67(9)
F1 P1 F6 88.18(9)

loop_
_geom_bond_atom_site_label_1
_geom_bond_atom_site_label_2
_geom_bond_distance
Fe1 C32 2.034(2)
Fe1 C31 2.035(2)
Fe1 C1 2.040(2)
Fe1 C33 2.045(2)
Fe1 C5 2.046(2)
Fe1 C2 2.052(2)
Fe1 C35 2.059(2)
Fe1 C34 2.060(2)
Fe1 C4 2.060(2)
Fe1 C3 2.063(2)
O1 C9 1.217(3)
N1 C8 1.369(3)
N1 C1 1.419(3)
N1 C9 1.422(3)
N2 C6 1.317(3)
N2 C18 1.481(3)
N2 C21 1.485(3)
C1 C2 1.416(3)
C1 C5 1.456(3)
C2 C3 1.416(3)
C3 C4 1.418(3)
C4 C5 1.439(3)
C5 C6 1.445(3)
C6 C7 1.435(3)
C7 C8 1.344(3)
C9 C10 1.480(3)
C10 C11 1.330(3)
C11 C12 1.464(3)
C12 C17 1.392(3)
C12 C13 1.394(4)
C13 C14 1.389(4)
C14 C15 1.386(4)
C15 C16 1.380(4)
C16 C17 1.390(3)
C18 C19 1.528(3)
C19 C20 1.524(4)
C20 C21 1.523(4)
C31 C32 1.432(3)
C31 C35 1.434(3)
C31 C310 1.502(3)
C32 C33 1.436(3)
C32 C320 1.503(3)
C33 C34 1.426(3)
C33 C330 1.499(3)
C34 C35 1.426(3)
C34 C340 1.506(3)
C35 C350 1.503(3)
P1 F2 1.5850(17)
P1 F5 1.5884(17)
P1 F4 1.5942(18)
P1 F3 1.5954(18)
P1 F1 1.6101(18)
P1 F6 1.6133(16)
